data_7041656
loop_
_publ_author_name
'Kameo, Hajime'
'Ito, Yutaka'
'Shimogawa, Ryuichi'
'Koizumi, Asuka'
'Chikamori, Hiroki'
'Fujimoto, Junko'
'Suzuki, Hiroharu'
'Takao, Toshiro'

_publ_section_title
;
 Synthesis and characterisation of tetranuclear ruthenium polyhydrido
 clusters with pseudo-tetrahedral geometry.
;
_journal_issue 17
_journal_name_full 'Dalton transactions (Cambridge, England : 2003)'
_journal_page_first 5631
_journal_page_last 5643
_journal_paper_doi 10.1039/c6dt04523e
_journal_volume 46
_journal_year 2017
_chemical_formula_sum 'C64 H87 B Ru4'
_chemical_formula_weight 1271.42
_space_group_crystal_system monoclinic
_space_group_IT_number 14
_space_group_name_Hall '-P 2ybc'
_space_group_name_H-M_alt 'P 1 21/c 1'
_symmetry_space_group_name_Hall '-P 2ybc'
_symmetry_space_group_name_H-M 'P 1 21/c 1'
_atom_sites_solution_hydrogens mixed
_audit_creation_method SHELXL-2016/6
_audit_update_record
;
2016-11-29 deposited with the CCDC.
2017-01-10 downloaded from the CCDC.
;
_cell_angle_alpha 90
_cell_angle_beta 93.491(7)
_cell_angle_gamma 90
_cell_formula_units_Z 4
_cell_length_a 16.8721(5)
_cell_length_b 20.1549(6)
_cell_length_c 17.1805(5)
_cell_measurement_reflns_used 57253
_cell_measurement_temperature 153(2)
_cell_measurement_theta_max 27.483
_cell_measurement_theta_min 3.119
_cell_volume 5831.5(3)
_computing_cell_refinement 'RAPID AUTO (Rigaku, 2015)'
_computing_data_collection 'RAPID AUTO (Rigaku, 2015)'
_computing_data_reduction 'RAPID AUTO (Rigaku, 2015)'
_computing_molecular_graphics 'ORTEX (P.McArdle, 1995)'
_computing_publication_material 'SHELXL-2016/6 (Sheldrick, 2016)'
_computing_structure_refinement 'SHELXL-2016/6 (Sheldrick, 2016)'
_computing_structure_solution 'SHELXT-2014/5 (Sheldrick, 2014)'
_diffrn_ambient_temperature 153(2)
_diffrn_detector_area_resol_mean 10
_diffrn_measured_fraction_theta_full 0.997
_diffrn_measured_fraction_theta_max 0.996
_diffrn_measurement_device_type 'Rigaku R-AXIS RAPID Imaging Plate'
_diffrn_measurement_method \w
_diffrn_radiation_type MoK\a
_diffrn_radiation_wavelength 0.71069
_diffrn_reflns_av_R_equivalents 0.0573
_diffrn_reflns_av_unetI/netI 0.0477
_diffrn_reflns_Laue_measured_fraction_full 0.997
_diffrn_reflns_Laue_measured_fraction_max 0.996
_diffrn_reflns_limit_h_max 21
_diffrn_reflns_limit_h_min -21
_diffrn_reflns_limit_k_max 26
_diffrn_reflns_limit_k_min -26
_diffrn_reflns_limit_l_max 19
_diffrn_reflns_limit_l_min -22
_diffrn_reflns_number 56383
_diffrn_reflns_point_group_measured_fraction_full 0.997
_diffrn_reflns_point_group_measured_fraction_max 0.996
_diffrn_reflns_theta_full 25.240
_diffrn_reflns_theta_max 27.483
_diffrn_reflns_theta_min 3.119
_diffrn_source 'Rigaku Rotating Anode Ultrax18'
_exptl_absorpt_coefficient_mu 1.053
_exptl_absorpt_correction_T_max 1.0000
_exptl_absorpt_correction_T_min 0.7176
_exptl_absorpt_correction_type empirical
_exptl_absorpt_process_details 'ABSCOR (Rigaku, 1995)'
_exptl_crystal_colour black
_exptl_crystal_density_diffrn 1.448
_exptl_crystal_density_meas ?
_exptl_crystal_description block
_exptl_crystal_F_000 2608
_exptl_crystal_size_max 0.372
_exptl_crystal_size_mid 0.119
_exptl_crystal_size_min 0.086
_refine_diff_density_max 1.364
_refine_diff_density_min -0.929
_refine_diff_density_rms 0.090
_refine_ls_extinction_method none
_refine_ls_goodness_of_fit_ref 1.068
_refine_ls_hydrogen_treatment mixed
_refine_ls_matrix_type full
_refine_ls_number_parameters 766
_refine_ls_number_reflns 13323
_refine_ls_number_restraints 0
_refine_ls_restrained_S_all 1.068
_refine_ls_R_factor_all 0.0489
_refine_ls_R_factor_gt 0.0368
_refine_ls_shift/su_max 0.003
_refine_ls_shift/su_mean 0.000
_refine_ls_structure_factor_coef Fsqd
_refine_ls_weighting_details 'w=1/[\s^2^(Fo^2^)+(0.0204P)^2^+9.2160P] where P=(Fo^2^+2Fc^2^)/3'
_refine_ls_weighting_scheme calc
_refine_ls_wR_factor_gt 0.0776
_refine_ls_wR_factor_ref 0.0816
_reflns_Friedel_coverage 0.000
_reflns_number_gt 11190
_reflns_number_total 13323
_reflns_threshold_expression 'I > 2\s(I)'
_cod_data_source_file c6dt04523e7.cif
_cod_data_source_block 7-BPh4
_cod_depositor_comments
;
The following automatic conversions were performed:

'_exptl_absorpt_correction_type' value 'Empirical' changed to
'empirical' according to
/usr/data/users/saulius/crontab/automatic-downloads/rss-feeds/RSC/lib/dictionaries/cif_core.dic
dictionary named 'cif_core.dic' version 2.4.2 from 2011-04-26.

'_exptl_crystal_density_meas' value 'not measured' was changed to '?'
- the value is perceived as not measured.

Automatic conversion script
Id: cif_fix_values 4268 2015-11-12 08:31:59Z antanas 

 Adding full bibliography for 7041655--7041659.cif.
;
_cod_database_code 7041656
_shelx_shelxl_version_number 2016/6
_shelx_space_group_comment
;
The symmetry employed for this shelxl refinement is uniquely defined
by the following loop, which should always be used as a source of
symmetry information in preference to the above space-group names.
They are only intended as comments.
;

loop_
_space_group_symop_operation_xyz
'x, y, z'
'x, -y+1/2, z+1/2'
'-x, -y, -z'
'-x, y-1/2, -z-1/2'

loop_
_atom_site_label
_atom_site_type_symbol
_atom_site_fract_x
_atom_site_fract_y
_atom_site_fract_z
_atom_site_U_iso_or_equiv
_atom_site_adp_type
_atom_site_occupancy
_atom_site_site_symmetry_order
_atom_site_calc_flag
_atom_site_refinement_flags_posn
_atom_site_refinement_flags_adp
_atom_site_refinement_flags_occupancy
_atom_site_disorder_assembly
_atom_site_disorder_group
Ru1 Ru 0.15716(2) 0.54946(2) 0.35312(2) 0.02165(6) Uani 1 1 d . . . . .
Ru2 Ru 0.26025(2) 0.64510(2) 0.27151(2) 0.02333(6) Uani 1 1 d . . . . .
Ru3 Ru 0.32445(2) 0.53307(2) 0.34876(2) 0.02361(6) Uani 1 1 d . . . . .
Ru4 Ru 0.21488(2) 0.52011(2) 0.20634(2) 0.02240(6) Uani 1 1 d . . . . .
H1 H 0.247(2) 0.6027(19) 0.362(2) 0.046(11) Uiso 1 1 d . . . . .
H2 H 0.168(3) 0.592(2) 0.263(2) 0.068(14) Uiso 1 1 d . . . . .
H3 H 0.160(3) 0.494(2) 0.275(2) 0.064(13) Uiso 1 1 d . . . . .
H4 H 0.240(3) 0.500(3) 0.381(3) 0.098(18) Uiso 1 1 d . . . . .
H5 H 0.259(3) 0.590(2) 0.192(3) 0.075(15) Uiso 1 1 d . . . . .
H6 H 0.297(3) 0.496(2) 0.263(3) 0.066(13) Uiso 1 1 d . . . . .
H7 H 0.348(3) 0.600(2) 0.303(2) 0.059(12) Uiso 1 1 d . . . . .
C1 C 0.1063(2) 0.5785(2) 0.46412(19) 0.0390(9) Uani 1 1 d . . . . .
C2 C 0.1093(2) 0.5085(2) 0.4592(2) 0.0505(11) Uani 1 1 d . . . . .
C3 C 0.0610(2) 0.48852(17) 0.3926(3) 0.0474(11) Uani 1 1 d . . . . .
C4 C 0.02691(19) 0.54606(19) 0.3574(2) 0.0356(8) Uani 1 1 d . . . . .
C5 C 0.0552(2) 0.60130(16) 0.4015(2) 0.0314(7) Uani 1 1 d . . . . .
C6 C 0.1449(3) 0.6207(4) 0.5277(3) 0.105(3) Uani 1 1 d . . . . .
H6A H 0.199840 0.630206 0.515835 0.158 Uiso 1 1 calc R U . . .
H6B H 0.144607 0.596939 0.577511 0.158 Uiso 1 1 calc R U . . .
H6C H 0.115545 0.662386 0.531386 0.158 Uiso 1 1 calc R U . . .
C7 C 0.1470(4) 0.4629(4) 0.5200(4) 0.145(4) Uani 1 1 d . . . . .
H7A H 0.194571 0.484047 0.544439 0.218 Uiso 1 1 calc R U . . .
H7B H 0.161747 0.421196 0.495519 0.218 Uiso 1 1 calc R U . . .
H7C H 0.109191 0.453890 0.559842 0.218 Uiso 1 1 calc R U . . .
C8 C 0.0430(4) 0.4172(2) 0.3719(5) 0.126(3) Uani 1 1 d . . . . .
H8A H 0.003584 0.415567 0.327636 0.189 Uiso 1 1 calc R U . . .
H8B H 0.021956 0.394697 0.416785 0.189 Uiso 1 1 calc R U . . .
H8C H 0.091796 0.395025 0.357796 0.189 Uiso 1 1 calc R U . . .
C9 C -0.0348(3) 0.5489(4) 0.2912(3) 0.101(3) Uani 1 1 d . . . . .
H9A H -0.087566 0.552271 0.311818 0.151 Uiso 1 1 calc R U . . .
H9B H -0.031984 0.508562 0.259654 0.151 Uiso 1 1 calc R U . . .
H9C H -0.025367 0.587763 0.258742 0.151 Uiso 1 1 calc R U . . .
C10 C 0.0215(3) 0.6697(2) 0.3901(4) 0.084(2) Uani 1 1 d . . . . .
H10A H -0.032941 0.670571 0.406888 0.126 Uiso 1 1 calc R U . . .
H10B H 0.021395 0.681764 0.334855 0.126 Uiso 1 1 calc R U . . .
H10C H 0.054122 0.701437 0.421162 0.126 Uiso 1 1 calc R U . . .
C11 C 0.1999(2) 0.73625(14) 0.2299(2) 0.0298(7) Uani 1 1 d . . . . .
C12 C 0.2657(2) 0.72289(15) 0.18312(19) 0.0350(8) Uani 1 1 d . . . . .
C13 C 0.3366(2) 0.72495(16) 0.2318(2) 0.0373(8) Uani 1 1 d . . . . .
C14 C 0.3160(2) 0.74051(15) 0.3083(2) 0.0338(8) Uani 1 1 d . . . . .
C15 C 0.2331(2) 0.74661(14) 0.30808(18) 0.0298(7) Uani 1 1 d . . . . .
C16 C 0.1153(2) 0.7436(2) 0.2008(3) 0.0546(11) Uani 1 1 d . . . . .
H16A H 0.106252 0.788893 0.181359 0.082 Uiso 1 1 calc R U . . .
H16B H 0.080659 0.734901 0.243353 0.082 Uiso 1 1 calc R U . . .
H16C H 0.103409 0.711946 0.158377 0.082 Uiso 1 1 calc R U . . .
C17 C 0.2624(4) 0.7179(2) 0.0956(2) 0.0622(14) Uani 1 1 d . . . . .
H17A H 0.271745 0.761734 0.073312 0.093 Uiso 1 1 calc R U . . .
H17B H 0.209983 0.701686 0.076618 0.093 Uiso 1 1 calc R U . . .
H17C H 0.303333 0.686957 0.079953 0.093 Uiso 1 1 calc R U . . .
C18 C 0.4200(3) 0.7202(2) 0.2047(3) 0.0698(15) Uani 1 1 d . . . . .
H18A H 0.436757 0.763792 0.186481 0.105 Uiso 1 1 calc R U . . .
H18B H 0.421111 0.688115 0.161887 0.105 Uiso 1 1 calc R U . . .
H18C H 0.456194 0.705602 0.248087 0.105 Uiso 1 1 calc R U . . .
C19 C 0.3714(3) 0.7592(2) 0.3773(3) 0.0699(15) Uani 1 1 d . . . . .
H19A H 0.372502 0.807598 0.383073 0.105 Uiso 1 1 calc R U . . .
H19B H 0.425049 0.743104 0.368918 0.105 Uiso 1 1 calc R U . . .
H19C H 0.352679 0.739086 0.424774 0.105 Uiso 1 1 calc R U . . .
C20 C 0.1895(3) 0.77082(19) 0.3765(2) 0.0597(13) Uani 1 1 d . . . . .
H20A H 0.195975 0.738657 0.419248 0.090 Uiso 1 1 calc R U . . .
H20B H 0.133011 0.775775 0.360974 0.090 Uiso 1 1 calc R U . . .
H20C H 0.211289 0.813774 0.393975 0.090 Uiso 1 1 calc R U . . .
C21A C 0.4172(8) 0.5509(7) 0.4460(10) 0.030(2) Uani 0.498(5) 1 d . . P A 1
C22A C 0.4558(8) 0.5446(7) 0.3757(12) 0.027(3) Uani 0.498(5) 1 d . . P A 1
C23A C 0.4402(8) 0.4826(10) 0.3428(8) 0.026(3) Uani 0.498(5) 1 d . . P A 1
C24A C 0.3909(8) 0.4469(5) 0.3959(12) 0.027(2) Uani 0.498(5) 1 d . . P A 1
C25A C 0.3772(8) 0.4903(10) 0.4596(8) 0.027(2) Uani 0.498(5) 1 d . . P A 1
C26A C 0.4215(6) 0.6080(4) 0.5051(5) 0.056(3) Uani 0.498(5) 1 d . . P A 1
H26A H 0.466034 0.600653 0.543386 0.084 Uiso 0.498(5) 1 calc R U P A 1
H26B H 0.371850 0.609935 0.531873 0.084 Uiso 0.498(5) 1 calc R U P A 1
H26C H 0.429182 0.649996 0.477771 0.084 Uiso 0.498(5) 1 calc R U P A 1
C27A C 0.5135(5) 0.5957(4) 0.3454(6) 0.053(2) Uani 0.498(5) 1 d . . P A 1
H27A H 0.566246 0.589147 0.371350 0.080 Uiso 0.498(5) 1 calc R U P A 1
H27B H 0.494571 0.640512 0.356603 0.080 Uiso 0.498(5) 1 calc R U P A 1
H27C H 0.516513 0.590323 0.289015 0.080 Uiso 0.498(5) 1 calc R U P A 1
C28A C 0.4790(5) 0.4550(6) 0.2740(5) 0.059(3) Uani 0.498(5) 1 d . . P A 1
H28A H 0.478844 0.488607 0.232774 0.089 Uiso 0.498(5) 1 calc R U P A 1
H28B H 0.449790 0.415739 0.254662 0.089 Uiso 0.498(5) 1 calc R U P A 1
H28C H 0.533906 0.442594 0.289450 0.089 Uiso 0.498(5) 1 calc R U P A 1
C29A C 0.3659(6) 0.3757(4) 0.3873(6) 0.057(3) Uani 0.498(5) 1 d . . P A 1
H29A H 0.355433 0.365305 0.331939 0.085 Uiso 0.498(5) 1 calc R U P A 1
H29B H 0.317503 0.368449 0.414997 0.085 Uiso 0.498(5) 1 calc R U P A 1
H29C H 0.408287 0.346932 0.409449 0.085 Uiso 0.498(5) 1 calc R U P A 1
C30A C 0.3390(5) 0.4732(5) 0.5342(5) 0.055(3) Uani 0.498(5) 1 d . . P A 1
H30A H 0.379756 0.471641 0.577362 0.083 Uiso 0.498(5) 1 calc R U P A 1
H30B H 0.312974 0.429885 0.528739 0.083 Uiso 0.498(5) 1 calc R U P A 1
H30C H 0.299488 0.507110 0.545091 0.083 Uiso 0.498(5) 1 calc R U P A 1
C21B C 0.3929(8) 0.5190(10) 0.4581(6) 0.028(3) Uani 0.502(5) 1 d . . P A 2
C22B C 0.4396(8) 0.5537(7) 0.4047(11) 0.029(3) Uani 0.502(5) 1 d . . P A 2
C23B C 0.4503(9) 0.5105(10) 0.3422(9) 0.029(3) Uani 0.502(5) 1 d . . P A 2
C24B C 0.4113(8) 0.4489(7) 0.3547(9) 0.031(2) Uani 0.502(5) 1 d . . P A 2
C25B C 0.3751(6) 0.4547(8) 0.4285(11) 0.026(3) Uani 0.502(5) 1 d . . P A 2
C26B C 0.3712(6) 0.5446(5) 0.5361(4) 0.058(3) Uani 0.502(5) 1 d . . P A 2
H26D H 0.419701 0.553523 0.568705 0.087 Uiso 0.502(5) 1 calc R U P A 2
H26E H 0.339217 0.511358 0.561477 0.087 Uiso 0.502(5) 1 calc R U P A 2
H26F H 0.340553 0.585699 0.528861 0.087 Uiso 0.502(5) 1 calc R U P A 2
C27B C 0.4774(6) 0.6189(4) 0.4209(6) 0.065(3) Uani 0.502(5) 1 d . . P A 2
H27D H 0.526346 0.612656 0.453822 0.098 Uiso 0.502(5) 1 calc R U P A 2
H27E H 0.440860 0.647328 0.448018 0.098 Uiso 0.502(5) 1 calc R U P A 2
H27F H 0.489965 0.639789 0.371699 0.098 Uiso 0.502(5) 1 calc R U P A 2
C28B C 0.5001(5) 0.5242(6) 0.2731(5) 0.064(3) Uani 0.502(5) 1 d . . P A 2
H28D H 0.547698 0.496235 0.276787 0.097 Uiso 0.502(5) 1 calc R U P A 2
H28E H 0.515881 0.571043 0.273363 0.097 Uiso 0.502(5) 1 calc R U P A 2
H28F H 0.468900 0.514272 0.224506 0.097 Uiso 0.502(5) 1 calc R U P A 2
C29B C 0.4157(6) 0.3855(4) 0.3092(6) 0.061(3) Uani 0.502(5) 1 d . . P A 2
H29D H 0.428017 0.395631 0.255498 0.092 Uiso 0.502(5) 1 calc R U P A 2
H29E H 0.364476 0.362542 0.309061 0.092 Uiso 0.502(5) 1 calc R U P A 2
H29F H 0.457309 0.357088 0.333458 0.092 Uiso 0.502(5) 1 calc R U P A 2
C30B C 0.3359(5) 0.3967(4) 0.4675(6) 0.064(3) Uani 0.502(5) 1 d . . P A 2
H30D H 0.292903 0.379105 0.432550 0.096 Uiso 0.502(5) 1 calc R U P A 2
H30E H 0.314124 0.411841 0.516093 0.096 Uiso 0.502(5) 1 calc R U P A 2
H30F H 0.375313 0.361873 0.479221 0.096 Uiso 0.502(5) 1 calc R U P A 2
C31 C 0.1293(2) 0.46090(17) 0.13421(18) 0.0305(7) Uani 1 1 d . . . . .
C32 C 0.1979(2) 0.42121(15) 0.15492(17) 0.0264(7) Uani 1 1 d . . . . .
C33 C 0.2643(2) 0.45106(15) 0.11945(17) 0.0274(7) Uani 1 1 d . . . . .
C34 C 0.2369(2) 0.50946(16) 0.07871(17) 0.0297(7) Uani 1 1 d . . . . .
C35 C 0.1534(2) 0.51621(17) 0.08834(18) 0.0317(7) Uani 1 1 d . . . . .
C36 C 0.0450(2) 0.4413(2) 0.1458(2) 0.0448(9) Uani 1 1 d . . . . .
H36A H 0.024850 0.413804 0.101851 0.067 Uiso 1 1 calc R U . . .
H36B H 0.012148 0.481244 0.148656 0.067 Uiso 1 1 calc R U . . .
H36C H 0.042831 0.416057 0.194353 0.067 Uiso 1 1 calc R U . . .
C37 C 0.1987(2) 0.35689(17) 0.1980(2) 0.0377(8) Uani 1 1 d . . . . .
H37A H 0.156320 0.356859 0.234571 0.057 Uiso 1 1 calc R U . . .
H37B H 0.250152 0.351269 0.226993 0.057 Uiso 1 1 calc R U . . .
H37C H 0.190244 0.320314 0.160884 0.057 Uiso 1 1 calc R U . . .
C38 C 0.3457(2) 0.42301(18) 0.1147(2) 0.0351(8) Uani 1 1 d . . . . .
H38A H 0.350081 0.401830 0.063801 0.053 Uiso 1 1 calc R U . . .
H38B H 0.355557 0.390031 0.156086 0.053 Uiso 1 1 calc R U . . .
H38C H 0.384954 0.458742 0.121118 0.053 Uiso 1 1 calc R U . . .
C39 C 0.2868(2) 0.54985(18) 0.0272(2) 0.0406(9) Uani 1 1 d . . . . .
H39A H 0.336368 0.562423 0.056162 0.061 Uiso 1 1 calc R U . . .
H39B H 0.257747 0.589946 0.010291 0.061 Uiso 1 1 calc R U . . .
H39C H 0.298988 0.523590 -0.018591 0.061 Uiso 1 1 calc R U . . .
C40 C 0.0990(3) 0.5666(2) 0.0505(2) 0.0493(10) Uani 1 1 d . . . . .
H40A H 0.128715 0.607315 0.041309 0.074 Uiso 1 1 calc R U . . .
H40B H 0.055971 0.576268 0.084558 0.074 Uiso 1 1 calc R U . . .
H40C H 0.076559 0.549198 0.000578 0.074 Uiso 1 1 calc R U . . .
B1 B 0.7253(2) 0.62765(16) 0.18178(19) 0.0227(7) Uani 1 1 d . . . . .
C41 C 0.79681(18) 0.66518(14) 0.13782(17) 0.0226(6) Uani 1 1 d . . . . .
C42 C 0.8105(2) 0.65126(17) 0.05922(19) 0.0338(8) Uani 1 1 d . . . . .
H42 H 0.775554 0.621633 0.031116 0.041 Uiso 1 1 calc R U . . .
C43 C 0.8726(2) 0.6789(2) 0.0214(2) 0.0435(9) Uani 1 1 d . . . . .
H43 H 0.879840 0.667623 -0.031376 0.052 Uiso 1 1 calc R U . . .
C44 C 0.9241(2) 0.7228(2) 0.0601(2) 0.0441(9) Uani 1 1 d . . . . .
H44 H 0.967187 0.741526 0.034488 0.053 Uiso 1 1 calc R U . . .
C45 C 0.9120(2) 0.73912(17) 0.1365(2) 0.0390(8) Uani 1 1 d . . . . .
H45 H 0.946338 0.769724 0.163721 0.047 Uiso 1 1 calc R U . . .
C46 C 0.8493(2) 0.71059(15) 0.17358(19) 0.0285(7) Uani 1 1 d . . . . .
H46 H 0.841933 0.722800 0.226068 0.034 Uiso 1 1 calc R U . . .
C47 C 0.70882(19) 0.66606(14) 0.26413(17) 0.0239(6) Uani 1 1 d . . . . .
C48 C 0.7635(2) 0.66074(15) 0.32898(17) 0.0281(7) Uani 1 1 d . . . . .
H48 H 0.808221 0.632491 0.325193 0.034 Uiso 1 1 calc R U . . .
C49 C 0.7553(2) 0.69480(16) 0.39820(18) 0.0338(8) Uani 1 1 d . . . . .
H49 H 0.794667 0.690589 0.439874 0.041 Uiso 1 1 calc R U . . .
C50 C 0.6896(2) 0.73506(17) 0.40656(19) 0.0363(8) Uani 1 1 d . . . . .
H50 H 0.683383 0.758488 0.453785 0.044 Uiso 1 1 calc R U . . .
C51 C 0.6331(2) 0.74046(17) 0.3449(2) 0.0353(8) Uani 1 1 d . . . . .
H51 H 0.587364 0.767187 0.350010 0.042 Uiso 1 1 calc R U . . .
C52 C 0.64332(19) 0.70662(15) 0.27480(19) 0.0276(7) Uani 1 1 d . . . . .
H52 H 0.604159 0.711492 0.233069 0.033 Uiso 1 1 calc R U . . .
C53 C 0.75156(18) 0.55027(14) 0.20251(17) 0.0225(6) Uani 1 1 d . . . . .
C54 C 0.8068(2) 0.51368(15) 0.16226(19) 0.0286(7) Uani 1 1 d . . . . .
H54 H 0.833124 0.534806 0.121674 0.034 Uiso 1 1 calc R U . . .
C55 C 0.8245(2) 0.44789(17) 0.1794(2) 0.0387(8) Uani 1 1 d . . . . .
H55 H 0.862610 0.425172 0.150884 0.046 Uiso 1 1 calc R U . . .
C56 C 0.7872(2) 0.41510(16) 0.2374(2) 0.0384(8) Uani 1 1 d . . . . .
H56 H 0.799025 0.369927 0.248814 0.046 Uiso 1 1 calc R U . . .
C57 C 0.7324(3) 0.44907(17) 0.2786(2) 0.0411(9) Uani 1 1 d . . . . .
H57 H 0.706178 0.427244 0.318806 0.049 Uiso 1 1 calc R U . . .
C58 C 0.7155(2) 0.51522(16) 0.26148(19) 0.0341(8) Uani 1 1 d . . . . .
H58 H 0.677909 0.537653 0.290963 0.041 Uiso 1 1 calc R U . . .
C59 C 0.64374(18) 0.62742(15) 0.12430(16) 0.0232(6) Uani 1 1 d . . . . .
C60 C 0.59371(19) 0.57206(16) 0.11176(18) 0.0276(7) Uani 1 1 d . . . . .
H60 H 0.608146 0.531277 0.136474 0.033 Uiso 1 1 calc R U . . .
C61 C 0.5236(2) 0.57496(19) 0.06432(19) 0.0346(8) Uani 1 1 d . . . . .
H61 H 0.491252 0.536534 0.058235 0.042 Uiso 1 1 calc R U . . .
C62 C 0.5007(2) 0.6325(2) 0.0262(2) 0.0391(8) Uani 1 1 d . . . . .
H62 H 0.453307 0.634015 -0.006589 0.047 Uiso 1 1 calc R U . . .
C63 C 0.5488(2) 0.68881(19) 0.0369(2) 0.0367(8) Uani 1 1 d . . . . .
H63 H 0.533991 0.729257 0.011673 0.044 Uiso 1 1 calc R U . . .
C64 C 0.6180(2) 0.68544(16) 0.08435(18) 0.0287(7) Uani 1 1 d . . . . .
H64 H 0.649807 0.724208 0.090316 0.034 Uiso 1 1 calc R U . . .

loop_
_atom_site_aniso_label
_atom_site_aniso_U_11
_atom_site_aniso_U_22
_atom_site_aniso_U_33
_atom_site_aniso_U_23
_atom_site_aniso_U_13
_atom_site_aniso_U_12
Ru1 0.02023(13) 0.02588(12) 0.01926(12) -0.00060(9) 0.00452(9) -0.00177(9)
Ru2 0.03110(14) 0.01669(11) 0.02178(12) 0.00197(9) -0.00187(10) -0.00070(9)
Ru3 0.01911(13) 0.02821(12) 0.02340(13) 0.00768(10) 0.00040(10) 0.00299(9)
Ru4 0.02548(13) 0.02509(12) 0.01645(12) -0.00466(9) -0.00026(10) -0.00175(9)
C1 0.0286(19) 0.070(3) 0.0194(15) -0.0088(16) 0.0105(14) -0.0103(17)
C2 0.035(2) 0.071(3) 0.048(2) 0.034(2) 0.0241(19) 0.019(2)
C3 0.037(2) 0.0285(18) 0.081(3) -0.0095(18) 0.039(2) -0.0081(15)
C4 0.0155(16) 0.060(2) 0.0323(18) -0.0169(16) 0.0074(14) 0.0022(15)
C5 0.0306(18) 0.0289(16) 0.0365(18) -0.0004(14) 0.0175(15) 0.0031(13)
C6 0.056(3) 0.211(7) 0.051(3) -0.078(4) 0.024(3) -0.048(4)
C7 0.084(5) 0.215(8) 0.145(6) 0.150(6) 0.077(4) 0.086(5)
C8 0.140(6) 0.044(3) 0.210(8) -0.048(4) 0.142(6) -0.045(3)
C9 0.030(3) 0.219(8) 0.052(3) -0.061(4) -0.009(2) 0.032(3)
C10 0.089(4) 0.040(2) 0.133(5) 0.024(3) 0.076(4) 0.026(2)
C11 0.0301(18) 0.0158(14) 0.0425(19) 0.0088(13) -0.0063(15) -0.0008(12)
C12 0.063(3) 0.0189(14) 0.0233(16) 0.0039(12) 0.0048(16) -0.0030(15)
C13 0.036(2) 0.0213(15) 0.056(2) 0.0107(15) 0.0107(17) -0.0043(14)
C14 0.042(2) 0.0189(14) 0.0388(19) 0.0027(13) -0.0098(16) -0.0077(14)
C15 0.047(2) 0.0150(13) 0.0284(16) 0.0024(12) 0.0063(15) -0.0008(13)
C16 0.042(2) 0.038(2) 0.081(3) 0.018(2) -0.017(2) 0.0010(17)
C17 0.119(4) 0.039(2) 0.029(2) 0.0054(17) 0.005(2) 0.000(2)
C18 0.046(3) 0.050(3) 0.118(4) 0.022(3) 0.037(3) 0.001(2)
C19 0.089(4) 0.042(2) 0.072(3) 0.004(2) -0.047(3) -0.017(2)
C20 0.106(4) 0.0278(19) 0.049(2) -0.0003(17) 0.034(3) -0.002(2)
C21A 0.025(6) 0.032(6) 0.033(7) -0.003(6) -0.011(5) 0.004(4)
C22A 0.017(5) 0.031(7) 0.033(8) 0.005(7) 0.002(5) 0.004(4)
C23A 0.015(6) 0.034(7) 0.028(5) -0.003(8) -0.009(5) 0.007(6)
C24A 0.031(7) 0.019(4) 0.029(7) 0.005(7) -0.003(5) 0.011(4)
C25A 0.026(5) 0.034(7) 0.021(5) 0.009(7) 0.002(4) 0.006(6)
C26A 0.051(5) 0.058(5) 0.055(5) -0.024(4) -0.022(4) 0.013(4)
C27A 0.030(4) 0.054(5) 0.077(6) 0.029(5) 0.004(4) -0.006(4)
C28A 0.041(5) 0.105(8) 0.031(4) -0.016(5) -0.004(4) 0.032(5)
C29A 0.057(6) 0.028(4) 0.081(7) 0.004(4) -0.027(5) 0.000(4)
C30A 0.033(4) 0.096(7) 0.037(4) 0.022(5) 0.004(4) 0.005(4)
C21B 0.024(7) 0.033(8) 0.027(5) 0.006(8) -0.005(5) 0.012(6)
C22B 0.026(8) 0.032(5) 0.029(8) 0.005(8) -0.007(6) 0.002(5)
C23B 0.018(5) 0.042(8) 0.028(5) 0.001(9) 0.000(4) 0.004(7)
C24B 0.021(5) 0.040(7) 0.029(6) -0.008(5) -0.009(5) 0.013(4)
C25B 0.016(4) 0.035(8) 0.027(7) 0.016(6) 0.002(5) 0.007(4)
C26B 0.061(6) 0.090(7) 0.022(4) -0.002(4) -0.007(4) 0.031(5)
C27B 0.052(6) 0.043(5) 0.096(8) 0.021(5) -0.042(5) -0.008(4)
C28B 0.032(5) 0.116(9) 0.047(5) 0.024(5) 0.015(4) 0.010(5)
C29B 0.059(6) 0.052(5) 0.068(6) -0.018(4) -0.031(5) 0.024(4)
C30B 0.048(5) 0.054(5) 0.089(7) 0.047(5) -0.001(5) -0.003(4)
C31 0.0279(18) 0.0410(18) 0.0224(15) -0.0122(14) -0.0009(13) -0.0068(14)
C32 0.0310(17) 0.0281(15) 0.0203(15) -0.0086(12) 0.0031(13) -0.0039(13)
C33 0.0327(18) 0.0308(16) 0.0188(14) -0.0093(12) 0.0024(13) -0.0040(13)
C34 0.041(2) 0.0322(16) 0.0160(14) -0.0075(12) 0.0034(14) -0.0031(14)
C35 0.036(2) 0.0385(18) 0.0189(15) -0.0110(13) -0.0086(14) 0.0007(15)
C36 0.033(2) 0.059(2) 0.042(2) -0.0167(19) -0.0015(17) -0.0086(18)
C37 0.049(2) 0.0317(17) 0.0331(18) -0.0066(14) 0.0092(17) -0.0056(16)
C38 0.0320(19) 0.0431(19) 0.0307(17) -0.0088(15) 0.0067(15) 0.0042(15)
C39 0.053(2) 0.043(2) 0.0264(17) -0.0010(15) 0.0070(17) -0.0081(17)
C40 0.051(3) 0.056(2) 0.039(2) -0.0028(18) -0.0124(19) 0.009(2)
B1 0.0264(18) 0.0221(16) 0.0200(16) -0.0006(13) 0.0045(14) 0.0014(13)
C41 0.0236(16) 0.0215(14) 0.0229(15) 0.0020(12) 0.0029(12) 0.0019(11)
C42 0.0339(19) 0.0419(19) 0.0255(16) -0.0029(14) 0.0023(14) -0.0014(15)
C43 0.041(2) 0.061(2) 0.0287(18) 0.0043(17) 0.0113(17) 0.0007(19)
C44 0.031(2) 0.056(2) 0.047(2) 0.0159(19) 0.0138(17) -0.0053(17)
C45 0.0306(19) 0.0337(18) 0.053(2) 0.0046(16) 0.0018(17) -0.0067(14)
C46 0.0313(18) 0.0261(15) 0.0284(16) -0.0022(13) 0.0041(14) -0.0012(13)
C47 0.0305(17) 0.0204(14) 0.0213(14) 0.0001(11) 0.0064(13) -0.0013(12)
C48 0.0362(19) 0.0260(15) 0.0221(15) -0.0010(12) 0.0018(14) 0.0056(13)
C49 0.052(2) 0.0295(16) 0.0204(15) 0.0011(13) 0.0014(15) -0.0039(15)
C50 0.050(2) 0.0341(18) 0.0259(17) -0.0086(14) 0.0144(16) -0.0056(16)
C51 0.0317(19) 0.0337(17) 0.042(2) -0.0098(15) 0.0161(16) 0.0001(14)
C52 0.0259(17) 0.0272(15) 0.0303(16) -0.0049(13) 0.0076(14) -0.0026(12)
C53 0.0235(16) 0.0238(14) 0.0201(14) -0.0032(11) -0.0007(12) -0.0002(12)
C54 0.0256(17) 0.0259(15) 0.0345(17) -0.0061(13) 0.0027(14) -0.0012(12)
C55 0.037(2) 0.0290(17) 0.049(2) -0.0128(16) 0.0014(17) 0.0052(15)
C56 0.051(2) 0.0191(15) 0.044(2) -0.0048(14) -0.0060(18) 0.0051(15)
C57 0.068(3) 0.0279(17) 0.0277(17) 0.0052(14) 0.0036(18) -0.0019(17)
C58 0.050(2) 0.0265(16) 0.0271(17) -0.0004(13) 0.0112(16) 0.0050(15)
C59 0.0253(16) 0.0275(15) 0.0173(14) -0.0007(12) 0.0062(12) 0.0015(12)
C60 0.0277(17) 0.0293(16) 0.0259(16) -0.0018(13) 0.0037(13) -0.0020(13)
C61 0.0290(18) 0.047(2) 0.0278(17) -0.0043(15) 0.0047(14) -0.0091(15)
C62 0.0251(18) 0.065(2) 0.0271(17) 0.0030(17) 0.0015(14) -0.0031(17)
C63 0.0334(19) 0.047(2) 0.0302(18) 0.0099(15) 0.0044(15) 0.0082(16)
C64 0.0280(17) 0.0334(17) 0.0251(16) 0.0022(13) 0.0048(13) 0.0001(13)

loop_
_atom_type_symbol
_atom_type_description
_atom_type_scat_dispersion_real
_atom_type_scat_dispersion_imag
_atom_type_scat_source
C C 0.0033 0.0016 'International Tables Vol C Tables 4.2.6.8 and 6.1.1.4'
H H 0.0000 0.0000 'International Tables Vol C Tables 4.2.6.8 and 6.1.1.4'
B B 0.0013 0.0007 'International Tables Vol C Tables 4.2.6.8 and 6.1.1.4'
Ru Ru -1.2594 0.8363 'International Tables Vol C Tables 4.2.6.8 and 6.1.1.4'

loop_
_geom_angle_atom_site_label_1
_geom_angle_atom_site_label_2
_geom_angle_atom_site_label_3
_geom_angle
C3 Ru1 C2 37.92(17)
C3 Ru1 C4 37.67(15)
C2 Ru1 C4 62.85(15)
C3 Ru1 C5 62.55(13)
C2 Ru1 C5 62.21(13)
C4 Ru1 C5 37.30(12)
C3 Ru1 C1 62.96(14)
C2 Ru1 C1 37.35(16)
C4 Ru1 C1 62.64(13)
C5 Ru1 C1 37.17(13)
C3 Ru1 Ru4 117.71(11)
C2 Ru1 Ru4 145.73(13)
C4 Ru1 Ru4 114.99(9)
C5 Ru1 Ru4 138.78(9)
C1 Ru1 Ru4 175.69(11)
C3 Ru1 Ru3 134.56(11)
C2 Ru1 Ru3 113.13(11)
C4 Ru1 Ru3 171.55(10)
C5 Ru1 Ru3 149.02(9)
C1 Ru1 Ru3 119.32(10)
Ru4 Ru1 Ru3 63.604(11)
C3 Ru1 Ru2 166.59(13)
C2 Ru1 Ru2 151.77(14)
C4 Ru1 Ru2 130.01(10)
C5 Ru1 Ru2 110.94(8)
C1 Ru1 Ru2 119.89(10)
Ru4 Ru1 Ru2 58.367(9)
Ru3 Ru1 Ru2 57.216(8)
C3 Ru1 H1 157.4(11)
C2 Ru1 H1 119.5(11)
C4 Ru1 H1 145.9(12)
C5 Ru1 H1 110.4(12)
C1 Ru1 H1 98.0(11)
Ru4 Ru1 H1 82.3(11)
Ru3 Ru1 H1 42.4(12)
Ru2 Ru1 H1 34.0(11)
C3 Ru1 H2 131.4(15)
C2 Ru1 H2 163.8(15)
C4 Ru1 H2 101.7(15)
C5 Ru1 H2 102.9(15)
C1 Ru1 H2 133.2(14)
Ru4 Ru1 H2 42.9(14)
Ru3 Ru1 H2 82.8(15)
Ru2 Ru1 H2 36.2(15)
H1 Ru1 H2 70.2(18)
C3 Ru1 H3 86.0(15)
C2 Ru1 H3 114.9(14)
C4 Ru1 H3 94.3(15)
C5 Ru1 H3 130.1(15)
C1 Ru1 H3 148.9(15)
Ru4 Ru1 H3 32.4(14)
Ru3 Ru1 H3 80.6(15)
Ru2 Ru1 H3 90.7(14)
H1 Ru1 H3 111.9(18)
H2 Ru1 H3 69(2)
C3 Ru1 H4 101.1(18)
C2 Ru1 H4 83.8(18)
C4 Ru1 H4 138.8(18)
C5 Ru1 H4 142.1(17)
C1 Ru1 H4 105.2(17)
Ru4 Ru1 H4 79.0(17)
Ru3 Ru1 H4 33.6(18)
Ru2 Ru1 H4 90.8(18)
H1 Ru1 H4 71(2)
H2 Ru1 H4 112(2)
H3 Ru1 H4 78(2)
C12 Ru2 C13 37.70(14)
C12 Ru2 C15 63.23(12)
C13 Ru2 C15 62.78(13)
C12 Ru2 C11 38.20(13)
C13 Ru2 C11 63.58(13)
C15 Ru2 C11 38.20(12)
C12 Ru2 C14 62.68(12)
C13 Ru2 C14 37.41(13)
C15 Ru2 C14 37.10(13)
C11 Ru2 C14 63.10(12)
C12 Ru2 Ru3 150.94(10)
C13 Ru2 Ru3 121.37(10)
C15 Ru2 Ru3 134.11(9)
C11 Ru2 Ru3 170.03(9)
C14 Ru2 Ru3 114.76(9)
C12 Ru2 Ru4 112.54(9)
C13 Ru2 Ru4 132.52(10)
C15 Ru2 Ru4 151.92(10)
C11 Ru2 Ru4 120.30(9)
C14 Ru2 Ru4 168.75(10)
Ru3 Ru2 Ru4 63.876(10)
C12 Ru2 Ru1 146.57(11)
C13 Ru2 Ru1 169.66(10)
C15 Ru2 Ru1 109.15(9)
C11 Ru2 Ru1 114.75(9)
C14 Ru2 Ru1 132.26(10)
Ru3 Ru2 Ru1 58.641(8)
Ru4 Ru2 Ru1 57.649(8)
C12 Ru2 H1 162.4(12)
C13 Ru2 H1 136.3(12)
C15 Ru2 H1 99.2(12)
C11 Ru2 H1 126.9(12)
C14 Ru2 H1 103.9(12)
Ru3 Ru2 H1 43.2(12)
Ru4 Ru2 H1 82.7(12)
Ru1 Ru2 H1 35.5(12)
C12 Ru2 H2 115.2(13)
C13 Ru2 H2 152.9(13)
C15 Ru2 H2 111.5(14)
C11 Ru2 H2 95.1(14)
C14 Ru2 H2 148.1(14)
Ru3 Ru2 H2 82.4(14)
Ru4 Ru2 H2 42.7(13)
Ru1 Ru2 H2 33.9(13)
H1 Ru2 H2 69.4(18)
C12 Ru2 H5 85.0(15)
C13 Ru2 H5 101.5(16)
C15 Ru2 H5 144.9(15)
C11 Ru2 H5 107.1(15)
C14 Ru2 H5 138.9(16)
Ru3 Ru2 H5 81.0(15)
Ru4 Ru2 H5 31.2(15)
Ru1 Ru2 H5 88.7(15)
H1 Ru2 H5 112(2)
H2 Ru2 H5 67(2)
C12 Ru2 H7 120.0(13)
C13 Ru2 H7 88.4(13)
C15 Ru2 H7 124.6(13)
C11 Ru2 H7 151.4(14)
C14 Ru2 H7 91.3(14)
Ru3 Ru2 H7 33.1(13)
Ru4 Ru2 H7 82.5(13)
Ru1 Ru2 H7 91.6(13)
H1 Ru2 H7 69.0(18)
H2 Ru2 H7 113(2)
H5 Ru2 H7 83(2)
C22B Ru3 C21B 38.6(4)
C22B Ru3 C23B 37.7(5)
C21B Ru3 C23B 63.1(5)
C24A Ru3 C23A 38.7(4)
C24A Ru3 C25A 37.7(4)
C23A Ru3 C25A 63.4(5)
C22B Ru3 C25B 64.0(5)
C21B Ru3 C25B 37.7(4)
C23B Ru3 C25B 63.0(5)
C22B Ru3 C24B 63.7(5)
C21B Ru3 C24B 63.1(4)
C23B Ru3 C24B 37.6(4)
C25B Ru3 C24B 37.8(3)
C24A Ru3 C21A 62.3(4)
C23A Ru3 C21A 62.0(5)
C25A Ru3 C21A 37.0(3)
C24A Ru3 C22A 62.0(5)
C23A Ru3 C22A 36.3(4)
C25A Ru3 C22A 61.7(5)
C21A Ru3 C22A 36.7(4)
C22B Ru3 Ru2 111.6(3)
C21B Ru3 Ru2 133.4(6)
C23B Ru3 Ru2 119.5(5)
C24A Ru3 Ru2 170.4(5)
C23A Ru3 Ru2 131.8(4)
C25A Ru3 Ru2 147.1(5)
C25B Ru3 Ru2 170.2(6)
C24B Ru3 Ru2 149.8(5)
C21A Ru3 Ru2 117.0(4)
C22A Ru3 Ru2 111.2(4)
C22B Ru3 Ru1 146.5(6)
C21B Ru3 Ru1 118.0(3)
C23B Ru3 Ru1 174.4(6)
C24A Ru3 Ru1 124.6(4)
C23A Ru3 Ru1 159.2(5)
C25A Ru3 Ru1 111.6(4)
C25B Ru3 Ru1 114.2(3)
C24B Ru3 Ru1 137.2(5)
C21A Ru3 Ru1 127.5(4)
C22A Ru3 Ru1 161.6(5)
Ru2 Ru3 Ru1 64.143(9)
C22B Ru3 H1 113.8(13)
C21B Ru3 H1 108.9(11)
C23B Ru3 H1 145.1(13)
C24A Ru3 H1 149.7(12)
C23A Ru3 H1 160.3(13)
C25A Ru3 H1 114.9(11)
C25B Ru3 H1 132.8(12)
C24B Ru3 H1 170.6(12)
C21A Ru3 H1 104.0(12)
C22A Ru3 H1 124.3(12)
Ru2 Ru3 H1 39.3(11)
Ru1 Ru3 H1 40.4(11)
C22B Ru3 H4 133.2(19)
C21B Ru3 H4 94.7(19)
C23B Ru3 H4 141(2)
C24A Ru3 H4 89.4(19)
C23A Ru3 H4 126.6(19)
C25A Ru3 H4 82.6(19)
C25B Ru3 H4 79.6(19)
C24B Ru3 H4 104(2)
C21A Ru3 H4 112.5(19)
C22A Ru3 H4 144.2(19)
Ru2 Ru3 H4 99.4(19)
Ru1 Ru3 H4 35.2(19)
H1 Ru3 H4 70(2)
C22B Ru3 H6 131.6(17)
C21B Ru3 H6 143.2(16)
C23B Ru3 H6 94.4(16)
C24A Ru3 H6 94.4(16)
C23A Ru3 H6 87.1(16)
C25A Ru3 H6 130.3(16)
C25B Ru3 H6 107.1(16)
C24B Ru3 H6 81.1(16)
C21A Ru3 H6 149.1(16)
C22A Ru3 H6 115.9(17)
Ru2 Ru3 H6 82.5(15)
Ru1 Ru3 H6 81.8(16)
H1 Ru3 H6 105.8(19)
H4 Ru3 H6 85(2)
C22B Ru3 H7 79.5(15)
C21B Ru3 H7 113.5(16)
C23B Ru3 H7 83.3(16)
C24A Ru3 H7 134.7(16)
C23A Ru3 H7 96.9(16)
C25A Ru3 H7 129.9(16)
C25B Ru3 H7 142.5(15)
C24B Ru3 H7 118.3(16)
C21A Ru3 H7 92.8(16)
C22A Ru3 H7 75.5(16)
Ru2 Ru3 H7 36.7(15)
Ru1 Ru3 H7 100.7(15)
H1 Ru3 H7 68.7(18)
H4 Ru3 H7 136(2)
H6 Ru3 H7 90(2)
C32 Ru4 C31 38.14(12)
C32 Ru4 C35 63.76(12)
C31 Ru4 C35 37.98(13)
C32 Ru4 C33 37.88(11)
C31 Ru4 C33 62.93(12)
C35 Ru4 C33 62.73(12)
C32 Ru4 C34 63.06(11)
C31 Ru4 C34 62.71(12)
C35 Ru4 C34 37.36(13)
C33 Ru4 C34 37.15(12)
C32 Ru4 Ru1 120.48(8)
C31 Ru4 Ru1 111.55(9)
C35 Ru4 Ru1 130.96(9)
C33 Ru4 Ru1 152.79(8)
C34 Ru4 Ru1 167.13(9)
C32 Ru4 Ru2 171.89(9)
C31 Ru4 Ru2 148.81(9)
C35 Ru4 Ru2 119.36(9)
C33 Ru4 Ru2 135.34(8)
C34 Ru4 Ru2 114.26(8)
Ru1 Ru4 Ru2 63.983(9)
C32 Ru4 Ru3 117.95(9)
C31 Ru4 Ru3 149.57(9)
C35 Ru4 Ru3 169.09(10)
C33 Ru4 Ru3 111.32(9)
C34 Ru4 Ru3 132.40(9)
Ru1 Ru4 Ru3 58.633(8)
Ru2 Ru4 Ru3 57.418(8)
C32 Ru4 H2 146.6(14)
C31 Ru4 H2 114.7(14)
C35 Ru4 H2 107.9(13)
C33 Ru4 H2 168.3(13)
C34 Ru4 H2 131.1(13)
Ru1 Ru4 H2 38.7(13)
Ru2 Ru4 H2 41.2(14)
Ru3 Ru4 H2 76.7(13)
C32 Ru4 H3 86.0(15)
C31 Ru4 H3 81.2(15)
C35 Ru4 H3 113.1(16)
C33 Ru4 H3 122.1(15)
C34 Ru4 H3 143.6(15)
Ru1 Ru4 H3 34.9(15)
Ru2 Ru4 H3 98.9(15)
Ru3 Ru4 H3 77.8(16)
H2 Ru4 H3 67(2)
C32 Ru4 H5 141.5(16)
C31 Ru4 H5 133.1(16)
C35 Ru4 H5 95.2(16)
C33 Ru4 H5 104.4(16)
C34 Ru4 H5 80.5(16)
Ru1 Ru4 H5 97.8(16)
Ru2 Ru4 H5 34.0(16)
Ru3 Ru4 H5 77.1(16)
H2 Ru4 H5 68(2)
H3 Ru4 H5 133(2)
C32 Ru4 H6 92.6(15)
C31 Ru4 H6 130.0(15)
C35 Ru4 H6 145.2(15)
C33 Ru4 H6 82.8(15)
C34 Ru4 H6 110.2(15)
Ru1 Ru4 H6 82.4(15)
Ru2 Ru4 H6 81.1(15)
Ru3 Ru4 H6 28.9(15)
H2 Ru4 H6 106(2)
H3 Ru4 H6 89(2)
H5 Ru4 H6 88(2)
C5 C1 C2 107.6(3)
C5 C1 C6 125.9(5)
C2 C1 C6 126.3(5)
C5 C1 Ru1 71.40(18)
C2 C1 Ru1 70.6(2)
C6 C1 Ru1 127.0(3)
C1 C2 C3 108.0(3)
C1 C2 C7 125.7(6)
C3 C2 C7 125.8(6)
C1 C2 Ru1 72.0(2)
C3 C2 Ru1 70.1(2)
C7 C2 Ru1 130.1(3)
C4 C3 C2 108.1(3)
C4 C3 C8 127.6(5)
C2 C3 C8 123.9(5)
C4 C3 Ru1 72.3(2)
C2 C3 Ru1 71.9(2)
C8 C3 Ru1 127.4(3)
C5 C4 C3 107.5(3)
C5 C4 C9 125.1(4)
C3 C4 C9 127.1(4)
C5 C4 Ru1 71.82(19)
C3 C4 Ru1 70.1(2)
C9 C4 Ru1 128.5(3)
C1 C5 C4 108.8(3)
C1 C5 C10 127.4(4)
C4 C5 C10 122.7(4)
C1 C5 Ru1 71.43(19)
C4 C5 Ru1 70.88(18)
C10 C5 Ru1 132.9(3)
C1 C6 H6A 109.5
C1 C6 H6B 109.5
H6A C6 H6B 109.5
C1 C6 H6C 109.5
H6A C6 H6C 109.5
H6B C6 H6C 109.5
C2 C7 H7A 109.5
C2 C7 H7B 109.5
H7A C7 H7B 109.5
C2 C7 H7C 109.5
H7A C7 H7C 109.5
H7B C7 H7C 109.5
C3 C8 H8A 109.5
C3 C8 H8B 109.5
H8A C8 H8B 109.5
C3 C8 H8C 109.5
H8A C8 H8C 109.5
H8B C8 H8C 109.5
C4 C9 H9A 109.5
C4 C9 H9B 109.5
H9A C9 H9B 109.5
C4 C9 H9C 109.5
H9A C9 H9C 109.5
H9B C9 H9C 109.5
C5 C10 H10A 109.5
C5 C10 H10B 109.5
H10A C10 H10B 109.5
C5 C10 H10C 109.5
H10A C10 H10C 109.5
H10B C10 H10C 109.5
C12 C11 C15 106.3(3)
C12 C11 C16 126.0(3)
C15 C11 C16 127.6(4)
C12 C11 Ru2 70.55(17)
C15 C11 Ru2 70.84(17)
C16 C11 Ru2 127.4(2)
C13 C12 C11 108.5(3)
C13 C12 C17 124.8(4)
C11 C12 C17 126.1(4)
C13 C12 Ru2 71.43(18)
C11 C12 Ru2 71.26(17)
C17 C12 Ru2 130.1(2)
C14 C13 C12 108.0(3)
C14 C13 C18 125.8(4)
C12 C13 C18 125.8(4)
C14 C13 Ru2 72.06(18)
C12 C13 Ru2 70.87(18)
C18 C13 Ru2 128.6(3)
C15 C14 C13 108.5(3)
C15 C14 C19 123.2(4)
C13 C14 C19 127.5(4)
C15 C14 Ru2 70.69(18)
C13 C14 Ru2 70.52(18)
C19 C14 Ru2 132.2(2)
C14 C15 C11 108.7(3)
C14 C15 C20 124.1(4)
C11 C15 C20 126.5(4)
C14 C15 Ru2 72.21(18)
C11 C15 Ru2 70.96(17)
C20 C15 Ru2 130.2(2)
C11 C16 H16A 109.5
C11 C16 H16B 109.5
H16A C16 H16B 109.5
C11 C16 H16C 109.5
H16A C16 H16C 109.5
H16B C16 H16C 109.5
C12 C17 H17A 109.5
C12 C17 H17B 109.5
H17A C17 H17B 109.5
C12 C17 H17C 109.5
H17A C17 H17C 109.5
H17B C17 H17C 109.5
C13 C18 H18A 109.5
C13 C18 H18B 109.5
H18A C18 H18B 109.5
C13 C18 H18C 109.5
H18A C18 H18C 109.5
H18B C18 H18C 109.5
C14 C19 H19A 109.5
C14 C19 H19B 109.5
H19A C19 H19B 109.5
C14 C19 H19C 109.5
H19A C19 H19C 109.5
H19B C19 H19C 109.5
C15 C20 H20A 109.5
C15 C20 H20B 109.5
H20A C20 H20B 109.5
C15 C20 H20C 109.5
H20A C20 H20C 109.5
H20B C20 H20C 109.5
C22A C21A C25A 108.1(15)
C22A C21A C26A 128.9(17)
C25A C21A C26A 122.7(17)
C22A C21A Ru3 71.7(8)
C25A C21A Ru3 70.6(7)
C26A C21A Ru3 127.9(6)
C23A C22A C21A 110.0(14)
C23A C22A C27A 125.3(16)
C21A C22A C27A 124.4(18)
C23A C22A Ru3 70.4(8)
C21A C22A Ru3 71.6(7)
C27A C22A Ru3 129.7(8)
C22A C23A C24A 106.9(12)
C22A C23A C28A 125.1(17)
C24A C23A C28A 127(2)
C22A C23A Ru3 73.3(8)
C24A C23A Ru3 70.1(7)
C28A C23A Ru3 129.7(8)
C25A C24A C23A 107.6(9)
C25A C24A C29A 127.0(19)
C23A C24A C29A 125(2)
C25A C24A Ru3 72.3(6)
C23A C24A Ru3 71.2(6)
C29A C24A Ru3 125.8(7)
C21A C25A C24A 107.4(13)
C21A C25A C30A 124.5(17)
C24A C25A C30A 127.4(18)
C21A C25A Ru3 72.3(7)
C24A C25A Ru3 70.0(6)
C30A C25A Ru3 130.2(8)
C21A C26A H26A 109.5
C21A C26A H26B 109.5
H26A C26A H26B 109.5
C21A C26A H26C 109.5
H26A C26A H26C 109.5
H26B C26A H26C 109.5
C22A C27A H27A 109.5
C22A C27A H27B 109.5
H27A C27A H27B 109.5
C22A C27A H27C 109.5
H27A C27A H27C 109.5
H27B C27A H27C 109.5
C23A C28A H28A 109.5
C23A C28A H28B 109.5
H28A C28A H28B 109.5
C23A C28A H28C 109.5
H28A C28A H28C 109.5
H28B C28A H28C 109.5
C24A C29A H29A 109.5
C24A C29A H29B 109.5
H29A C29A H29B 109.5
C24A C29A H29C 109.5
H29A C29A H29C 109.5
H29B C29A H29C 109.5
C25A C30A H30A 109.5
C25A C30A H30B 109.5
H30A C30A H30B 109.5
C25A C30A H30C 109.5
H30A C30A H30C 109.5
H30B C30A H30C 109.5
C25B C21B C22B 109.3(10)
C25B C21B C26B 125.2(18)
C22B C21B C26B 125(2)
C25B C21B Ru3 73.6(6)
C22B C21B Ru3 70.4(6)
C26B C21B Ru3 125.7(7)
C23B C22B C21B 106.8(11)
C23B C22B C27B 128(2)
C21B C22B C27B 124(2)
C23B C22B Ru3 72.1(7)
C21B C22B Ru3 70.9(7)
C27B C22B Ru3 128.4(8)
C22B C23B C24B 110.1(14)
C22B C23B C28B 126.0(19)
C24B C23B C28B 123.8(17)
C22B C23B Ru3 70.2(8)
C24B C23B Ru3 73.4(7)
C28B C23B Ru3 126.0(9)
C23B C24B C25B 106.6(14)
C23B C24B C29B 128.7(16)
C25B C24B C29B 124.1(18)
C23B C24B Ru3 68.9(7)
C25B C24B Ru3 70.6(6)
C29B C24B Ru3 132.3(6)
C21B C25B C24B 107.2(11)
C21B C25B C30B 129.3(18)
C24B C25B C30B 123.0(19)
C21B C25B Ru3 68.7(6)
C24B C25B Ru3 71.6(6)
C30B C25B Ru3 131.0(7)
C21B C26B H26D 109.5
C21B C26B H26E 109.5
H26D C26B H26E 109.5
C21B C26B H26F 109.5
H26D C26B H26F 109.5
H26E C26B H26F 109.5
C22B C27B H27D 109.5
C22B C27B H27E 109.5
H27D C27B H27E 109.5
C22B C27B H27F 109.5
H27D C27B H27F 109.5
H27E C27B H27F 109.5
C23B C28B H28D 109.5
C23B C28B H28E 109.5
H28D C28B H28E 109.5
C23B C28B H28F 109.5
H28D C28B H28F 109.5
H28E C28B H28F 109.5
C24B C29B H29D 109.5
C24B C29B H29E 109.5
H29D C29B H29E 109.5
C24B C29B H29F 109.5
H29D C29B H29F 109.5
H29E C29B H29F 109.5
C25B C30B H30D 109.5
C25B C30B H30E 109.5
H30D C30B H30E 109.5
C25B C30B H30F 109.5
H30D C30B H30F 109.5
H30E C30B H30F 109.5
C32 C31 C35 108.5(3)
C32 C31 C36 125.3(3)
C35 C31 C36 125.3(3)
C32 C31 Ru4 70.73(17)
C35 C31 Ru4 71.95(18)
C36 C31 Ru4 131.6(2)
C31 C32 C33 107.4(3)
C31 C32 C37 126.2(3)
C33 C32 C37 126.1(3)
C31 C32 Ru4 71.12(17)
C33 C32 Ru4 72.82(17)
C37 C32 Ru4 126.3(2)
C34 C33 C32 108.3(3)
C34 C33 C38 123.8(3)
C32 C33 C38 127.4(3)
C34 C33 Ru4 72.10(17)
C32 C33 Ru4 69.30(17)
C38 C33 Ru4 130.8(2)
C33 C34 C35 108.2(3)
C33 C34 C39 123.9(3)
C35 C34 C39 127.4(3)
C33 C34 Ru4 70.76(17)
C35 C34 Ru4 70.02(17)
C39 C34 Ru4 130.8(2)
C34 C35 C31 107.6(3)
C34 C35 C40 126.6(3)
C31 C35 C40 125.5(3)
C34 C35 Ru4 72.61(18)
C31 C35 Ru4 70.07(18)
C40 C35 Ru4 128.0(2)
C31 C36 H36A 109.5
C31 C36 H36B 109.5
H36A C36 H36B 109.5
C31 C36 H36C 109.5
H36A C36 H36C 109.5
H36B C36 H36C 109.5
C32 C37 H37A 109.5
C32 C37 H37B 109.5
H37A C37 H37B 109.5
C32 C37 H37C 109.5
H37A C37 H37C 109.5
H37B C37 H37C 109.5
C33 C38 H38A 109.5
C33 C38 H38B 109.5
H38A C38 H38B 109.5
C33 C38 H38C 109.5
H38A C38 H38C 109.5
H38B C38 H38C 109.5
C34 C39 H39A 109.5
C34 C39 H39B 109.5
H39A C39 H39B 109.5
C34 C39 H39C 109.5
H39A C39 H39C 109.5
H39B C39 H39C 109.5
C35 C40 H40A 109.5
C35 C40 H40B 109.5
H40A C40 H40B 109.5
C35 C40 H40C 109.5
H40A C40 H40C 109.5
H40B C40 H40C 109.5
C59 B1 C41 109.6(2)
C59 B1 C47 109.7(2)
C41 B1 C47 110.1(2)
C59 B1 C53 109.3(2)
C41 B1 C53 109.8(2)
C47 B1 C53 108.3(2)
C46 C41 C42 114.6(3)
C46 C41 B1 124.4(3)
C42 C41 B1 121.0(3)
C43 C42 C41 122.8(3)
C43 C42 H42 118.6
C41 C42 H42 118.6
C44 C43 C42 120.3(3)
C44 C43 H43 119.9
C42 C43 H43 119.9
C45 C44 C43 118.9(3)
C45 C44 H44 120.5
C43 C44 H44 120.5
C44 C45 C46 119.9(3)
C44 C45 H45 120.1
C46 C45 H45 120.1
C41 C46 C45 123.4(3)
C41 C46 H46 118.3
C45 C46 H46 118.3
C52 C47 C48 115.3(3)
C52 C47 B1 124.3(3)
C48 C47 B1 120.4(3)
C49 C48 C47 123.1(3)
C49 C48 H48 118.5
C47 C48 H48 118.5
C48 C49 C50 120.0(3)
C48 C49 H49 120.0
C50 C49 H49 120.0
C51 C50 C49 118.9(3)
C51 C50 H50 120.6
C49 C50 H50 120.6
C50 C51 C52 120.3(3)
C50 C51 H51 119.9
C52 C51 H51 119.9
C47 C52 C51 122.5(3)
C47 C52 H52 118.8
C51 C52 H52 118.8
C54 C53 C58 114.9(3)
C54 C53 B1 124.5(3)
C58 C53 B1 120.5(3)
C55 C54 C53 122.6(3)
C55 C54 H54 118.7
C53 C54 H54 118.7
C56 C55 C54 120.7(3)
C56 C55 H55 119.7
C54 C55 H55 119.7
C55 C56 C57 118.8(3)
C55 C56 H56 120.6
C57 C56 H56 120.6
C56 C57 C58 120.1(3)
C56 C57 H57 119.9
C58 C57 H57 119.9
C57 C58 C53 122.9(3)
C57 C58 H58 118.6
C53 C58 H58 118.6
C60 C59 C64 114.7(3)
C60 C59 B1 124.5(3)
C64 C59 B1 120.8(3)
C61 C60 C59 122.3(3)
C61 C60 H60 118.8
C59 C60 H60 118.8
C62 C61 C60 121.2(3)
C62 C61 H61 119.4
C60 C61 H61 119.4
C61 C62 C63 118.4(3)
C61 C62 H62 120.8
C63 C62 H62 120.8
C64 C63 C62 119.9(3)
C64 C63 H63 120.0
C62 C63 H63 120.0
C63 C64 C59 123.4(3)
C63 C64 H64 118.3
C59 C64 H64 118.3

loop_
_geom_bond_atom_site_label_1
_geom_bond_atom_site_label_2
_geom_bond_distance
Ru1 C3 2.176(3)
Ru1 C2 2.199(3)
Ru1 C4 2.204(3)
Ru1 C5 2.217(3)
Ru1 C1 2.217(3)
Ru1 Ru4 2.8207(3)
Ru1 Ru3 2.8474(4)
Ru1 Ru2 3.0006(4)
Ru1 H1 1.86(4)
Ru1 H2 1.78(4)
Ru1 H3 1.75(4)
Ru1 H4 1.76(6)
Ru2 C12 2.189(3)
Ru2 C13 2.196(3)
Ru2 C15 2.196(3)
Ru2 C11 2.198(3)
Ru2 C14 2.216(3)
Ru2 Ru3 2.8034(3)
Ru2 Ru4 2.8429(3)
Ru2 H1 1.79(4)
Ru2 H2 1.88(5)
Ru2 H5 1.75(5)
Ru2 H7 1.79(4)
Ru3 C22B 2.156(12)
Ru3 C21B 2.163(11)
Ru3 C23B 2.181(14)
Ru3 C24A 2.195(9)
Ru3 C23A 2.210(13)
Ru3 C25A 2.226(12)
Ru3 C25B 2.227(10)
Ru3 C24B 2.240(9)
Ru3 C21A 2.248(10)
Ru3 C22A 2.249(13)
Ru3 H1 1.94(4)
Ru3 H4 1.69(6)
Ru3 H6 1.70(4)
Ru3 H7 1.63(4)
Ru4 C32 2.192(3)
Ru4 C31 2.197(3)
Ru4 C35 2.222(3)
Ru4 C33 2.239(3)
Ru4 C34 2.256(3)
Ru4 H2 1.94(4)
Ru4 H3 1.64(4)
Ru4 H5 1.62(5)
Ru4 H6 1.71(5)
C1 C5 1.413(5)
C1 C2 1.414(6)
C1 C6 1.502(5)
C2 C3 1.422(6)
C2 C7 1.502(6)
C3 C4 1.414(6)
C3 C8 1.507(6)
C4 C5 1.414(5)
C4 C9 1.496(6)
C5 C10 1.500(5)
C6 H6A 0.9800
C6 H6B 0.9800
C6 H6C 0.9800
C7 H7A 0.9800
C7 H7B 0.9800
C7 H7C 0.9800
C8 H8A 0.9800
C8 H8B 0.9800
C8 H8C 0.9800
C9 H9A 0.9800
C9 H9B 0.9800
C9 H9C 0.9800
C10 H10A 0.9800
C10 H10B 0.9800
C10 H10C 0.9800
C11 C12 1.435(5)
C11 C15 1.438(5)
C11 C16 1.492(5)
C12 C13 1.417(5)
C12 C17 1.504(5)
C13 C14 1.415(5)
C13 C18 1.512(5)
C14 C15 1.404(5)
C14 C19 1.513(5)
C15 C20 1.506(5)
C16 H16A 0.9800
C16 H16B 0.9800
C16 H16C 0.9800
C17 H17A 0.9800
C17 H17B 0.9800
C17 H17C 0.9800
C18 H18A 0.9800
C18 H18B 0.9800
C18 H18C 0.9800
C19 H19A 0.9800
C19 H19B 0.9800
C19 H19C 0.9800
C20 H20A 0.9800
C20 H20B 0.9800
C20 H20C 0.9800
C21A C22A 1.414(14)
C21A C25A 1.421(13)
C21A C26A 1.534(14)
C22A C23A 1.389(18)
C22A C27A 1.530(17)
C23A C24A 1.460(17)
C23A C28A 1.493(18)
C24A C25A 1.430(17)
C24A C29A 1.501(13)
C25A C30A 1.510(16)
C26A H26A 0.9800
C26A H26B 0.9800
C26A H26C 0.9800
C27A H27A 0.9800
C27A H27B 0.9800
C27A H27C 0.9800
C28A H28A 0.9800
C28A H28B 0.9800
C28A H28C 0.9800
C29A H29A 0.9800
C29A H29B 0.9800
C29A H29C 0.9800
C30A H30A 0.9800
C30A H30B 0.9800
C30A H30C 0.9800
C21B C25B 1.419(17)
C21B C22B 1.428(16)
C21B C26B 1.501(14)
C22B C23B 1.403(19)
C22B C27B 1.479(16)
C23B C24B 1.427(14)
C23B C28B 1.522(19)
C24B C25B 1.445(13)
C24B C29B 1.501(13)
C25B C30B 1.518(14)
C26B H26D 0.9800
C26B H26E 0.9800
C26B H26F 0.9800
C27B H27D 0.9800
C27B H27E 0.9800
C27B H27F 0.9800
C28B H28D 0.9800
C28B H28E 0.9800
C28B H28F 0.9800
C29B H29D 0.9800
C29B H29E 0.9800
C29B H29F 0.9800
C30B H30D 0.9800
C30B H30E 0.9800
C30B H30F 0.9800
C31 C32 1.434(5)
C31 C35 1.438(5)
C31 C36 1.501(5)
C32 C33 1.439(4)
C32 C37 1.493(5)
C33 C34 1.432(5)
C33 C38 1.492(5)
C34 C35 1.435(5)
C34 C39 1.499(5)
C35 C40 1.491(5)
C36 H36A 0.9800
C36 H36B 0.9800
C36 H36C 0.9800
C37 H37A 0.9800
C37 H37B 0.9800
C37 H37C 0.9800
C38 H38A 0.9800
C38 H38B 0.9800
C38 H38C 0.9800
C39 H39A 0.9800
C39 H39B 0.9800
C39 H39C 0.9800
C40 H40A 0.9800
C40 H40B 0.9800
C40 H40C 0.9800
B1 C59 1.645(5)
B1 C41 1.646(4)
B1 C47 1.651(4)
B1 C53 1.654(4)
C41 C46 1.390(4)
C41 C42 1.412(4)
C42 C43 1.383(5)
C42 H42 0.9500
C43 C44 1.383(6)
C43 H43 0.9500
C44 C45 1.381(5)
C44 H44 0.9500
C45 C46 1.392(5)
C45 H45 0.9500
C46 H46 0.9500
C47 C52 1.396(4)
C47 C48 1.407(4)
C48 C49 1.387(4)
C48 H48 0.9500
C49 C50 1.389(5)
C49 H49 0.9500
C50 C51 1.385(5)
C50 H50 0.9500
C51 C52 1.403(4)
C51 H51 0.9500
C52 H52 0.9500
C53 C54 1.403(4)
C53 C58 1.404(4)
C54 C55 1.387(5)
C54 H54 0.9500
C55 C56 1.379(5)
C55 H55 0.9500
C56 C57 1.380(5)
C56 H56 0.9500
C57 C58 1.391(5)
C57 H57 0.9500
C58 H58 0.9500
C59 C60 1.408(4)
C59 C64 1.411(4)
C60 C61 1.396(5)
C60 H60 0.9500
C61 C62 1.376(5)
C61 H61 0.9500
C62 C63 1.401(5)
C62 H62 0.9500
C63 C64 1.384(5)
C63 H63 0.9500
C64 H64 0.9500

loop_
_geom_torsion_atom_site_label_1
_geom_torsion_atom_site_label_2
_geom_torsion_atom_site_label_3
_geom_torsion_atom_site_label_4
_geom_torsion
C5 C1 C2 C3 1.0(4)
C6 C1 C2 C3 176.6(3)
Ru1 C1 C2 C3 -61.2(2)
C5 C1 C2 C7 -170.8(4)
C6 C1 C2 C7 4.8(6)
Ru1 C1 C2 C7 127.0(4)
C5 C1 C2 Ru1 62.2(2)
C6 C1 C2 Ru1 -122.2(4)
C1 C2 C3 C4 -1.2(4)
C7 C2 C3 C4 170.6(4)
Ru1 C2 C3 C4 -63.7(2)
C1 C2 C3 C8 -174.1(3)
C7 C2 C3 C8 -2.3(6)
Ru1 C2 C3 C8 123.5(4)
C1 C2 C3 Ru1 62.4(2)
C7 C2 C3 Ru1 -125.8(4)
C2 C3 C4 C5 1.0(4)
C8 C3 C4 C5 173.5(4)
Ru1 C3 C4 C5 -62.5(2)
C2 C3 C4 C9 -172.7(4)
C8 C3 C4 C9 -0.2(6)
Ru1 C3 C4 C9 123.8(4)
C2 C3 C4 Ru1 63.4(2)
C8 C3 C4 Ru1 -124.0(4)
C2 C1 C5 C4 -0.4(4)
C6 C1 C5 C4 -176.0(3)
Ru1 C1 C5 C4 61.4(2)
C2 C1 C5 C10 167.9(4)
C6 C1 C5 C10 -7.7(6)
Ru1 C1 C5 C10 -130.4(4)
C2 C1 C5 Ru1 -61.7(2)
C6 C1 C5 Ru1 122.7(4)
C3 C4 C5 C1 -0.4(4)
C9 C4 C5 C1 173.5(4)
Ru1 C4 C5 C1 -61.7(2)
C3 C4 C5 C10 -169.3(3)
C9 C4 C5 C10 4.6(6)
Ru1 C4 C5 C10 129.3(3)
C3 C4 C5 Ru1 61.3(2)
C9 C4 C5 Ru1 -124.8(4)
C15 C11 C12 C13 0.2(3)
C16 C11 C12 C13 175.3(3)
Ru2 C11 C12 C13 -62.1(2)
C15 C11 C12 C17 -171.2(3)
C16 C11 C12 C17 3.9(5)
Ru2 C11 C12 C17 126.5(3)
C15 C11 C12 Ru2 62.25(19)
C16 C11 C12 Ru2 -122.6(3)
C11 C12 C13 C14 -0.9(3)
C17 C12 C13 C14 170.6(3)
Ru2 C12 C13 C14 -62.9(2)
C11 C12 C13 C18 -173.7(3)
C17 C12 C13 C18 -2.2(5)
Ru2 C12 C13 C18 124.3(4)
C11 C12 C13 Ru2 62.0(2)
C17 C12 C13 Ru2 -126.5(3)
C12 C13 C14 C15 1.4(4)
C18 C13 C14 C15 174.1(3)
Ru2 C13 C14 C15 -60.8(2)
C12 C13 C14 C19 -169.1(3)
C18 C13 C14 C19 3.7(6)
Ru2 C13 C14 C19 128.8(4)
C12 C13 C14 Ru2 62.1(2)
C18 C13 C14 Ru2 -125.1(4)
C13 C14 C15 C11 -1.3(3)
C19 C14 C15 C11 169.7(3)
Ru2 C14 C15 C11 -61.9(2)
C13 C14 C15 C20 -172.4(3)
C19 C14 C15 C20 -1.4(5)
Ru2 C14 C15 C20 127.0(3)
C13 C14 C15 Ru2 60.7(2)
C19 C14 C15 Ru2 -128.4(3)
C12 C11 C15 C14 0.7(3)
C16 C11 C15 C14 -174.3(3)
Ru2 C11 C15 C14 62.7(2)
C12 C11 C15 C20 171.5(3)
C16 C11 C15 C20 -3.5(5)
Ru2 C11 C15 C20 -126.4(3)
C12 C11 C15 Ru2 -62.1(2)
C16 C11 C15 Ru2 122.9(3)
C25A C21A C22A C23A 1.5(14)
C26A C21A C22A C23A 175.5(10)
Ru3 C21A C22A C23A -60.1(9)
C25A C21A C22A C27A -172.3(10)
C26A C21A C22A C27A 1.7(18)
Ru3 C21A C22A C27A 126.1(11)
C25A C21A C22A Ru3 61.6(8)
C26A C21A C22A Ru3 -124.4(10)
C21A C22A C23A C24A -1.5(13)
C27A C22A C23A C24A 172.2(10)
Ru3 C22A C23A C24A -62.5(8)
C21A C22A C23A C28A -171.9(11)
C27A C22A C23A C28A 1.9(19)
Ru3 C22A C23A C28A 127.2(11)
C21A C22A C23A Ru3 60.9(9)
C27A C22A C23A Ru3 -125.3(12)
C22A C23A C24A C25A 1.0(12)
C28A C23A C24A C25A 171.1(11)
Ru3 C23A C24A C25A -63.6(7)
C22A C23A C24A C29A -174.3(10)
C28A C23A C24A C29A -4.2(17)
Ru3 C23A C24A C29A 121.1(9)
C22A C23A C24A Ru3 64.6(8)
C28A C23A C24A Ru3 -125.3(12)
C22A C21A C25A C24A -0.8(13)
C26A C21A C25A C24A -175.2(7)
Ru3 C21A C25A C24A 61.5(7)
C22A C21A C25A C30A 170.6(10)
C26A C21A C25A C30A -3.9(17)
Ru3 C21A C25A C30A -127.1(11)
C22A C21A C25A Ru3 -62.3(8)
C26A C21A C25A Ru3 123.2(9)
C23A C24A C25A C21A -0.1(12)
C29A C24A C25A C21A 175.0(9)
Ru3 C24A C25A C21A -63.0(8)
C23A C24A C25A C30A -171.2(10)
C29A C24A C25A C30A 4.0(17)
Ru3 C24A C25A C30A 125.9(11)
C23A C24A C25A Ru3 62.9(7)
C29A C24A C25A Ru3 -121.9(10)
C25B C21B C22B C23B 0.1(12)
C26B C21B C22B C23B 175.9(10)
Ru3 C21B C22B C23B -63.6(8)
C25B C21B C22B C27B -172.1(10)
C26B C21B C22B C27B 3.6(17)
Ru3 C21B C22B C27B 124.1(11)
C25B C21B C22B Ru3 63.8(7)
C26B C21B C22B Ru3 -120.5(9)
C21B C22B C23B C24B -0.1(14)
C27B C22B C23B C24B 171.8(10)
Ru3 C22B C23B C24B -62.9(9)
C21B C22B C23B C28B -176.4(11)
C27B C22B C23B C28B -5(2)
Ru3 C22B C23B C28B 120.7(12)
C21B C22B C23B Ru3 62.9(7)
C27B C22B C23B Ru3 -125.3(12)
C22B C23B C24B C25B 0.0(13)
C28B C23B C24B C25B 176.4(10)
Ru3 C23B C24B C25B -61.0(8)
C22B C23B C24B C29B -171.1(9)
C28B C23B C24B C29B 5.4(19)
Ru3 C23B C24B C29B 128.0(10)
C22B C23B C24B Ru3 60.9(9)
C28B C23B C24B Ru3 -122.6(12)
C22B C21B C25B C24B -0.2(11)
C26B C21B C25B C24B -175.9(9)
Ru3 C21B C25B C24B 61.6(7)
C22B C21B C25B C30B 172.0(10)
C26B C21B C25B C30B -3.8(16)
Ru3 C21B C25B C30B -126.3(10)
C22B C21B C25B Ru3 -61.8(7)
C26B C21B C25B Ru3 122.5(9)
C23B C24B C25B C21B 0.1(12)
C29B C24B C25B C21B 171.7(8)
Ru3 C24B C25B C21B -59.8(7)
C23B C24B C25B C30B -172.6(10)
C29B C24B C25B C30B -1.0(16)
Ru3 C24B C25B C30B 127.5(10)
C23B C24B C25B Ru3 59.9(8)
C29B C24B C25B Ru3 -128.6(9)
C35 C31 C32 C33 -1.8(3)
C36 C31 C32 C33 167.8(3)
Ru4 C31 C32 C33 -64.3(2)
C35 C31 C32 C37 -175.9(3)
C36 C31 C32 C37 -6.2(5)
Ru4 C31 C32 C37 121.7(3)
C35 C31 C32 Ru4 62.4(2)
C36 C31 C32 Ru4 -127.9(3)
C31 C32 C33 C34 1.2(3)
C37 C32 C33 C34 175.3(3)
Ru4 C32 C33 C34 -61.9(2)
C31 C32 C33 C38 -170.7(3)
C37 C32 C33 C38 3.3(5)
Ru4 C32 C33 C38 126.2(3)
C31 C32 C33 Ru4 63.1(2)
C37 C32 C33 Ru4 -122.8(3)
C32 C33 C34 C35 -0.2(3)
C38 C33 C34 C35 172.1(3)
Ru4 C33 C34 C35 -60.3(2)
C32 C33 C34 C39 -173.0(3)
C38 C33 C34 C39 -0.7(5)
Ru4 C33 C34 C39 126.8(3)
C32 C33 C34 Ru4 60.1(2)
C38 C33 C34 Ru4 -127.6(3)
C33 C34 C35 C31 -1.0(3)
C39 C34 C35 C31 171.6(3)
Ru4 C34 C35 C31 -61.7(2)
C33 C34 C35 C40 -174.5(3)
C39 C34 C35 C40 -1.9(5)
Ru4 C34 C35 C40 124.8(3)
C33 C34 C35 Ru4 60.8(2)
C39 C34 C35 Ru4 -126.7(3)
C32 C31 C35 C34 1.7(3)
C36 C31 C35 C34 -167.9(3)
Ru4 C31 C35 C34 63.4(2)
C32 C31 C35 C40 175.3(3)
C36 C31 C35 C40 5.6(5)
Ru4 C31 C35 C40 -123.0(3)
C32 C31 C35 Ru4 -61.6(2)
C36 C31 C35 Ru4 128.7(3)
C59 B1 C41 C46 136.6(3)
C47 B1 C41 C46 15.8(4)
C53 B1 C41 C46 -103.4(3)
C59 B1 C41 C42 -45.3(4)
C47 B1 C41 C42 -166.1(3)
C53 B1 C41 C42 74.7(4)
C46 C41 C42 C43 2.0(5)
B1 C41 C42 C43 -176.3(3)
C41 C42 C43 C44 -0.8(6)
C42 C43 C44 C45 -0.7(6)
C43 C44 C45 C46 0.9(6)
C42 C41 C46 C45 -1.8(5)
B1 C41 C46 C45 176.4(3)
C44 C45 C46 C41 0.4(5)
C59 B1 C47 C52 -15.4(4)
C41 B1 C47 C52 105.3(3)
C53 B1 C47 C52 -134.6(3)
C59 B1 C47 C48 166.5(3)
C41 B1 C47 C48 -72.8(3)
C53 B1 C47 C48 47.3(4)
C52 C47 C48 C49 -2.1(5)
B1 C47 C48 C49 176.2(3)
C47 C48 C49 C50 1.8(5)
C48 C49 C50 C51 -0.1(5)
C49 C50 C51 C52 -1.1(5)
C48 C47 C52 C51 0.8(4)
B1 C47 C52 C51 -177.4(3)
C50 C51 C52 C47 0.8(5)
C59 B1 C53 C54 95.3(3)
C41 B1 C53 C54 -24.9(4)
C47 B1 C53 C54 -145.2(3)
C59 B1 C53 C58 -81.6(4)
C41 B1 C53 C58 158.2(3)
C47 B1 C53 C58 37.9(4)
C58 C53 C54 C55 0.0(5)
B1 C53 C54 C55 -177.1(3)
C53 C54 C55 C56 0.5(5)
C54 C55 C56 C57 -0.5(6)
C55 C56 C57 C58 0.0(6)
C56 C57 C58 C53 0.5(6)
C54 C53 C58 C57 -0.5(5)
B1 C53 C58 C57 176.7(3)
C41 B1 C59 C60 135.5(3)
C47 B1 C59 C60 -103.5(3)
C53 B1 C59 C60 15.1(4)
C41 B1 C59 C64 -45.9(4)
C47 B1 C59 C64 75.2(3)
C53 B1 C59 C64 -166.2(3)
C64 C59 C60 C61 -0.9(4)
B1 C59 C60 C61 177.9(3)
C59 C60 C61 C62 1.0(5)
C60 C61 C62 C63 -0.9(5)
C61 C62 C63 C64 0.6(5)
C62 C63 C64 C59 -0.5(5)
C60 C59 C64 C63 0.6(4)
B1 C59 C64 C63 -178.2(3)
